data_7131070
loop_
_publ_author_name
'Garhwal, Subhash'
'Panda, Jatin'
'Fridman, Natalia'
'Karton, Amir'
'de Ruiter, Graham'

_publ_section_title
;
 Formation of distinct iron hydrides <i>via</i> mechanistic divergence in
 directed C-H Bond activation of aryl ketones, esters and amides.
;
_journal_issue 4
_journal_name_full 'Chemical communications (Cambridge, England)'
_journal_page_first 426
_journal_page_last 429
_journal_paper_doi 10.1039/d2cc04394g
_journal_volume 59
_journal_year 2023
_chemical_formula_moiety 'C40 H59 F Fe N2 O2 P2, C4 H10 O'
_chemical_formula_sum 'C44 H69 F Fe N2 O3 P2'
_chemical_formula_weight 810.80
_chemical_name_common 'Graham178b (Subhash)'
_space_group_crystal_system monoclinic
_space_group_IT_number 11
_space_group_name_Hall '-P 2yb'
_space_group_name_H-M_alt 'P 1 21/m 1'
_atom_sites_solution_hydrogens mixed
_audit_creation_method
;
Olex2 1.2
(compiled Dec 12 2016 15:38:10 for OlexSys, GUI svn.r5292)
;
_audit_update_record
;
2022-05-10 deposited with the CCDC.	2022-12-01 downloaded from the CCDC.
;
_cell_angle_alpha 90
_cell_angle_beta 93.347(9)
_cell_angle_gamma 90
_cell_formula_units_Z 2
_cell_length_a 11.180(4)
_cell_length_b 14.559(5)
_cell_length_c 13.993(5)
_cell_measurement_reflns_used 4271
_cell_measurement_temperature 100(2)
_cell_measurement_theta_max 25.340
_cell_measurement_theta_min 1.458
_cell_volume 2273.8(14)
_computing_cell_refinement 'APEX2 v2010.7-0 (Bruker AXS)'
_computing_data_collection 'Bruker Instrument Service v2010.7.0.0'
_computing_data_reduction 'SAINT V7.68A (Bruker AXS, 2009)'
_computing_molecular_graphics 'Olex2 (Dolomanov et al., 2009)'
_computing_publication_material 'Olex2 (Dolomanov et al., 2009)'
_computing_structure_refinement 'SHELXL-2018/3 (Sheldrick, 2018)'
_computing_structure_solution 'SHELXT 2014/4 (Sheldrick, 2014)'
_diffrn_ambient_temperature 100(2)
_diffrn_detector_area_resol_mean 95
_diffrn_measured_fraction_theta_full 0.993
_diffrn_measured_fraction_theta_max 0.985
_diffrn_measurement_device_type 'APEX2 (Bruker AXS)'
_diffrn_measurement_method '\f and \w scans'
_diffrn_radiation_type MoK\a
_diffrn_radiation_wavelength 0.71073
_diffrn_reflns_av_R_equivalents 0.0763
_diffrn_reflns_av_unetI/netI 0.0632
_diffrn_reflns_Laue_measured_fraction_full 0.993
_diffrn_reflns_Laue_measured_fraction_max 0.985
_diffrn_reflns_limit_h_max 13
_diffrn_reflns_limit_h_min -13
_diffrn_reflns_limit_k_max 17
_diffrn_reflns_limit_k_min -17
_diffrn_reflns_limit_l_max 16
_diffrn_reflns_limit_l_min -16
_diffrn_reflns_number 19743
_diffrn_reflns_point_group_measured_fraction_full 0.993
_diffrn_reflns_point_group_measured_fraction_max 0.985
_diffrn_reflns_theta_full 25.242
_diffrn_reflns_theta_max 25.340
_diffrn_reflns_theta_min 1.458
_exptl_absorpt_coefficient_mu 0.444
_exptl_absorpt_correction_T_max 0.929
_exptl_absorpt_correction_T_min 0.916
_exptl_absorpt_correction_type multi-scan
_exptl_absorpt_process_details 'SADABS V2008/1 (Bruker AXS)'
_exptl_crystal_colour 'dark brown'
_exptl_crystal_density_diffrn 1.184
_exptl_crystal_description block
_exptl_crystal_F_000 872
_exptl_crystal_size_max 0.150
_exptl_crystal_size_mid 0.150
_exptl_crystal_size_min 0.120
_refine_diff_density_max 0.883
_refine_diff_density_min -0.513
_refine_diff_density_rms 0.060
_refine_ls_extinction_method none
_refine_ls_goodness_of_fit_ref 1.030
_refine_ls_hydrogen_treatment mixed
_refine_ls_matrix_type full
_refine_ls_number_parameters 284
_refine_ls_number_reflns 4271
_refine_ls_number_restraints 315
_refine_ls_restrained_S_all 0.997
_refine_ls_R_factor_all 0.0957
_refine_ls_R_factor_gt 0.0518
_refine_ls_shift/su_max 0.000
_refine_ls_shift/su_mean 0.000
_refine_ls_structure_factor_coef Fsqd
_refine_ls_weighting_details 'w=1/[\s^2^(Fo^2^)+(0.0707P)^2^+0.7422P] where P=(Fo^2^+2Fc^2^)/3'
_refine_ls_weighting_scheme calc
_refine_ls_wR_factor_gt 0.1239
_refine_ls_wR_factor_ref 0.1456
_reflns_Friedel_coverage 0.000
_reflns_number_gt 2805
_reflns_number_total 4271
_reflns_threshold_expression 'I > 2\s(I)'
_cod_data_source_file d2cc04394g2.cif
_cod_data_source_block Graham178b
_cod_depositor_comments 'Adding full bibliography for 7131070--7131071.cif.'
_cod_original_cell_volume 2273.7(13)
_cod_original_sg_symbol_H-M 'P 21/m'
_cod_database_code 7131070
_shelx_shelxl_version_number 2016/6
_shelx_space_group_comment
;
The symmetry employed for this shelxl refinement is uniquely defined
by the following loop, which should always be used as a source of
symmetry information in preference to the above space-group names.
They are only intended as comments.
;
_shelx_estimated_absorpt_t_min 0.936
_shelx_estimated_absorpt_t_max 0.949

loop_
_space_group_symop_operation_xyz
'x, y, z'
'-x, y+1/2, -z'
'-x, -y, -z'
'x, -y-1/2, z'

loop_
_atom_site_label
_atom_site_type_symbol
_atom_site_fract_x
_atom_site_fract_y
_atom_site_fract_z
_atom_site_U_iso_or_equiv
_atom_site_adp_type
_atom_site_occupancy
_atom_site_site_symmetry_order
_atom_site_calc_flag
_atom_site_refinement_flags_posn
_atom_site_refinement_flags_adp
_atom_site_refinement_flags_occupancy
_atom_site_disorder_assembly
_atom_site_disorder_group
Fe1 Fe 0.69275(6) 0.2500 0.79916(5) 0.0343(2) Uani 1 2 d S TU P . .
H H 0.728(4) 0.2500 0.905(3) 0.057(15) Uiso 1 2 d S . P . .
P1 P 0.73185(7) 0.39933(6) 0.81008(7) 0.0359(3) Uani 1 1 d . U . . .
F1 F 0.6346(3) 0.2500 0.4090(2) 0.0671(9) Uani 1 2 d S TU P . .
O1 O 0.5147(3) 0.2500 0.8355(2) 0.0421(8) Uani 1 2 d S TU P . .
O2 O 0.3250(3) 0.2500 0.7718(3) 0.0647(11) Uani 1 2 d S TU P . .
N1 N 0.9100(2) 0.32294(16) 0.72841(19) 0.0320(6) Uani 1 1 d . U . . .
C1 C 0.8412(4) 0.2500 0.7547(3) 0.0335(11) Uani 1 2 d S TU P . .
C2 C 0.8727(3) 0.4110(2) 0.7462(2) 0.0327(7) Uani 1 1 d . U . . .
C3 C 0.9461(3) 0.4789(2) 0.7201(2) 0.0353(8) Uani 1 1 d . U . . .
H3 H 0.9241 0.5408 0.7317 0.042 Uiso 1 1 calc R U . . .
C4 C 1.0572(3) 0.4610(2) 0.6750(2) 0.0322(7) Uani 1 1 d . U . . .
C5 C 1.0906(3) 0.3719(2) 0.6606(2) 0.0312(7) Uani 1 1 d . U . . .
H5 H 1.1642 0.3594 0.6325 0.037 Uiso 1 1 calc R U . . .
C6 C 1.0173(3) 0.2980(2) 0.6870(2) 0.0296(7) Uani 1 1 d . U . . .
C7 C 1.1355(3) 0.5426(2) 0.6480(2) 0.0383(8) Uani 1 1 d . U . . .
C8 C 1.0616(4) 0.6098(2) 0.5842(3) 0.0600(11) Uani 1 1 d . U . . .
H8A H 1.0356 0.5792 0.5241 0.090 Uiso 1 1 calc R U . . .
H8B H 1.1107 0.6634 0.5703 0.090 Uiso 1 1 calc R U . . .
H8C H 0.9911 0.6297 0.6173 0.090 Uiso 1 1 calc R U . . .
C9 C 1.2436(4) 0.5123(3) 0.5940(3) 0.0602(11) Uani 1 1 d . U . . .
H9A H 1.2927 0.4698 0.6339 0.090 Uiso 1 1 calc R U . . .
H9B H 1.2915 0.5662 0.5790 0.090 Uiso 1 1 calc R U . . .
H9C H 1.2159 0.4816 0.5345 0.090 Uiso 1 1 calc R U . . .
C10 C 1.1806(3) 0.5921(3) 0.7398(3) 0.0548(10) Uani 1 1 d . U . . .
H10A H 1.1121 0.6135 0.7743 0.082 Uiso 1 1 calc R U . . .
H10B H 1.2299 0.6448 0.7233 0.082 Uiso 1 1 calc R U . . .
H10C H 1.2287 0.5496 0.7805 0.082 Uiso 1 1 calc R U . . .
C11 C 0.6371(3) 0.4936(2) 0.7585(3) 0.0463(9) Uani 1 1 d . U . . .
H11 H 0.6734 0.5531 0.7811 0.056 Uiso 1 1 calc R U . . .
C12 C 0.6315(4) 0.4940(3) 0.6495(3) 0.0755(14) Uani 1 1 d . U . . .
H12A H 0.7129 0.4973 0.6273 0.113 Uiso 1 1 calc R U . . .
H12B H 0.5853 0.5473 0.6258 0.113 Uiso 1 1 calc R U . . .
H12C H 0.5926 0.4376 0.6254 0.113 Uiso 1 1 calc R U . . .
C13 C 0.5115(3) 0.4883(3) 0.7942(4) 0.0766(14) Uani 1 1 d . U . . .
H13A H 0.4709 0.4335 0.7677 0.115 Uiso 1 1 calc R U . . .
H13B H 0.4663 0.5432 0.7738 0.115 Uiso 1 1 calc R U . . .
H13C H 0.5164 0.4847 0.8643 0.115 Uiso 1 1 calc R U . . .
C14 C 0.7846(4) 0.4495(3) 0.9278(3) 0.0568(10) Uani 1 1 d . U . . .
H14 H 0.8098 0.5142 0.9155 0.068 Uiso 1 1 calc R U . . .
C15 C 0.8942(4) 0.3989(3) 0.9708(3) 0.0674(12) Uani 1 1 d . U . . .
H15A H 0.8743 0.3341 0.9799 0.101 Uiso 1 1 calc R U . . .
H15B H 0.9192 0.4264 1.0327 0.101 Uiso 1 1 calc R U . . .
H15C H 0.9597 0.4037 0.9274 0.101 Uiso 1 1 calc R U . . .
C16 C 0.6882(5) 0.4537(6) 0.9949(4) 0.141(3) Uani 1 1 d . U . . .
H16A H 0.6251 0.4953 0.9696 0.212 Uiso 1 1 calc R U . . .
H16B H 0.7206 0.4764 1.0570 0.212 Uiso 1 1 calc R U . . .
H16C H 0.6546 0.3921 1.0027 0.212 Uiso 1 1 calc R U . . .
C17 C 0.6143(4) 0.2500 0.6700(3) 0.0340(10) Uani 1 2 d S TU P A .
C18 C 0.6600(4) 0.2500 0.5768(4) 0.0412(11) Uani 1 2 d S TU P . .
H18 H 0.7442 0.2500 0.5710 0.049 Uiso 1 2 calc R U P . .
C19 C 0.5864(5) 0.2500 0.4963(4) 0.0485(13) Uani 1 2 d S TU P . .
C20 C 0.4621(5) 0.2500 0.4974(4) 0.0531(13) Uani 1 2 d S TU P . .
H20 H 0.4131 0.2500 0.4396 0.064 Uiso 1 2 calc R U P . .
C21 C 0.4123(5) 0.2500 0.5853(4) 0.0480(13) Uani 1 2 d S TU P A .
H21 H 0.3277 0.2500 0.5889 0.058 Uiso 1 2 calc R U P . .
C22 C 0.4867(4) 0.2500 0.6687(4) 0.0370(11) Uani 1 2 d S TU P . .
C23 C 0.4438(4) 0.2500 0.7643(4) 0.0417(12) Uani 1 2 d S TU P A .
C24 C 0.2819(7) 0.2649(14) 0.8688(6) 0.086(4) Uani 0.5 1 d . U P A -1
H24A H 0.3449 0.2952 0.9103 0.103 Uiso 0.5 1 calc R U P A -1
H24B H 0.2100 0.3048 0.8651 0.103 Uiso 0.5 1 calc R U P A -1
C25 C 0.2542(14) 0.1803(9) 0.9061(8) 0.135(6) Uani 0.5 1 d . U P A -1
H25A H 0.2254 0.1883 0.9704 0.202 Uiso 0.5 1 calc R U P A -1
H25B H 0.1916 0.1509 0.8647 0.202 Uiso 0.5 1 calc R U P A -1
H25C H 0.3259 0.1414 0.9097 0.202 Uiso 0.5 1 calc R U P A -1
O3 O 0.6879(4) 0.7500 0.8390(4) 0.0864(14) Uani 1 2 d S TU P . .
C26 C 0.5743(7) 0.7500 0.7970(6) 0.084(2) Uani 1 2 d S TU P . .
H26A H 0.5628 0.6949 0.7560 0.101 Uiso 0.5 1 calc R U P . .
H26B H 0.5628 0.8051 0.7560 0.101 Uiso 0.5 1 calc R U P . .
C27 C 0.4843(7) 0.7500 0.8714(6) 0.108(3) Uani 1 2 d S TU P . .
H27A H 0.4034 0.7500 0.8403 0.162 Uiso 0.5 1 calc R U P B -1
H27B H 0.4951 0.6950 0.9114 0.162 Uiso 0.5 1 calc R U P B -1
H27C H 0.4951 0.8050 0.9114 0.162 Uiso 0.5 1 calc R U P B -1
C28 C 0.7806(7) 0.7500 0.7723(6) 0.086(2) Uani 1 2 d S TU P . .
H28A H 0.7734 0.8051 0.7310 0.103 Uiso 0.5 1 calc R U P . .
H28B H 0.7734 0.6949 0.7310 0.103 Uiso 0.5 1 calc R U P . .
C29 C 0.8974(7) 0.7500 0.8268(7) 0.121(3) Uani 1 2 d S TU P . .
H29A H 0.9618 0.7500 0.7822 0.181 Uiso 0.5 1 calc R U P C -1
H29B H 0.9040 0.8050 0.8672 0.181 Uiso 0.5 1 calc R U P C -1
H29C H 0.9040 0.6950 0.8672 0.181 Uiso 0.5 1 calc R U P C -1

loop_
_atom_site_aniso_label
_atom_site_aniso_U_11
_atom_site_aniso_U_22
_atom_site_aniso_U_33
_atom_site_aniso_U_23
_atom_site_aniso_U_13
_atom_site_aniso_U_12
Fe1 0.0250(4) 0.0321(4) 0.0468(5) 0.000 0.0098(3) 0.000
P1 0.0282(5) 0.0316(5) 0.0487(6) -0.0045(4) 0.0090(4) 0.0029(3)
F1 0.086(2) 0.071(2) 0.0463(19) 0.000 0.0193(18) 0.000
O1 0.0323(18) 0.047(2) 0.048(2) 0.000 0.0128(16) 0.000
O2 0.0252(18) 0.102(3) 0.068(3) 0.000 0.0145(18) 0.000
N1 0.0247(14) 0.0258(13) 0.0462(17) -0.0013(12) 0.0088(13) -0.0006(10)
C1 0.025(2) 0.024(2) 0.052(3) 0.000 0.007(2) 0.000
C2 0.0295(17) 0.0265(16) 0.042(2) -0.0031(14) 0.0052(15) 0.0041(13)
C3 0.0361(18) 0.0234(16) 0.047(2) 0.0034(14) 0.0043(16) 0.0031(13)
C4 0.0279(16) 0.0307(16) 0.0381(19) 0.0039(14) 0.0014(14) -0.0043(13)
C5 0.0244(16) 0.0314(17) 0.0381(19) 0.0016(14) 0.0038(14) -0.0032(13)
C6 0.0203(15) 0.0292(15) 0.0397(19) 0.0000(14) 0.0051(14) 0.0006(12)
C7 0.0400(19) 0.0313(18) 0.044(2) 0.0036(15) 0.0045(16) -0.0090(14)
C8 0.075(3) 0.037(2) 0.066(3) 0.0164(19) -0.011(2) -0.0142(19)
C9 0.060(2) 0.046(2) 0.078(3) -0.001(2) 0.031(2) -0.0207(18)
C10 0.053(2) 0.052(2) 0.060(3) -0.0068(19) 0.000(2) -0.0186(19)
C11 0.0340(19) 0.0295(18) 0.075(3) -0.0049(17) 0.0035(19) 0.0051(14)
C12 0.077(3) 0.066(3) 0.081(3) 0.010(2) -0.010(3) 0.030(2)
C13 0.034(2) 0.064(3) 0.133(4) -0.007(3) 0.014(2) 0.0137(19)
C14 0.059(3) 0.059(3) 0.053(2) -0.013(2) 0.010(2) 0.003(2)
C15 0.062(3) 0.077(3) 0.061(3) -0.007(2) -0.009(2) -0.013(2)
C16 0.111(5) 0.250(9) 0.066(4) -0.013(5) 0.027(4) 0.039(5)
C17 0.033(2) 0.024(2) 0.047(3) 0.000 0.013(2) 0.000
C18 0.041(3) 0.032(3) 0.052(3) 0.000 0.013(2) 0.000
C19 0.069(3) 0.034(3) 0.045(3) 0.000 0.016(3) 0.000
C20 0.060(3) 0.047(3) 0.052(3) 0.000 -0.005(3) 0.000
C21 0.034(3) 0.040(3) 0.069(3) 0.000 -0.002(3) 0.000
C22 0.030(2) 0.032(2) 0.050(3) 0.000 0.006(2) 0.000
C23 0.027(2) 0.037(3) 0.062(3) 0.000 0.013(2) 0.000
C24 0.043(4) 0.132(12) 0.086(6) 0.001(6) 0.035(4) -0.017(6)
C25 0.200(15) 0.142(11) 0.064(7) -0.006(6) 0.029(8) -0.064(8)
O3 0.079(3) 0.083(3) 0.098(4) 0.000 0.008(3) 0.000
C26 0.094(5) 0.044(4) 0.113(6) 0.000 -0.006(4) 0.000
C27 0.085(5) 0.094(6) 0.146(8) 0.000 0.013(5) 0.000
C28 0.098(5) 0.046(4) 0.116(6) 0.000 0.029(4) 0.000
C29 0.085(5) 0.108(7) 0.173(9) 0.000 0.030(6) 0.000

loop_
_atom_type_symbol
_atom_type_description
_atom_type_scat_dispersion_real
_atom_type_scat_dispersion_imag
_atom_type_scat_source
C C 0.0033 0.0016 'International Tables Vol C Tables 4.2.6.8 and 6.1.1.4'
H H 0.0000 0.0000 'International Tables Vol C Tables 4.2.6.8 and 6.1.1.4'
F F 0.0171 0.0103 'International Tables Vol C Tables 4.2.6.8 and 6.1.1.4'
Fe Fe 0.3463 0.8444 'International Tables Vol C Tables 4.2.6.8 and 6.1.1.4'
N N 0.0061 0.0033 'International Tables Vol C Tables 4.2.6.8 and 6.1.1.4'
O O 0.0106 0.0060 'International Tables Vol C Tables 4.2.6.8 and 6.1.1.4'
P P 0.1023 0.0942 'International Tables Vol C Tables 4.2.6.8 and 6.1.1.4'

loop_
_geom_angle_atom_site_label_1
_geom_angle_atom_site_label_2
_geom_angle_atom_site_label_3
_geom_angle
_geom_angle_site_symmetry_1
_geom_angle_site_symmetry_3
_geom_angle_publ_flag
C1 Fe1 C17 93.1(2) . . ?
C1 Fe1 O1 174.00(18) . . ?
C17 Fe1 O1 80.94(16) . . ?
C1 Fe1 P1 80.94(3) . 4_565 ?
C17 Fe1 P1 97.99(4) . 4_565 ?
O1 Fe1 P1 99.80(3) . 4_565 ?
C1 Fe1 P1 80.94(3) . . ?
C17 Fe1 P1 97.99(4) . . ?
O1 Fe1 P1 99.80(3) . . ?
P1 Fe1 P1 156.38(6) 4_565 . ?
C1 Fe1 H 98.5(18) . . ?
C17 Fe1 H 168.5(18) . . ?
O1 Fe1 H 87.5(18) . . ?
P1 Fe1 H 83.9(3) 4_565 . ?
P1 Fe1 H 83.9(3) . . ?
C11 P1 C2 103.03(15) . . ?
C11 P1 C14 101.42(18) . . ?
C2 P1 C14 98.95(16) . . ?
C11 P1 Fe1 126.30(12) . . ?
C2 P1 Fe1 102.96(10) . . ?
C14 P1 Fe1 119.67(14) . . ?
C23 O1 Fe1 112.3(3) . . ?
C23 O2 C24 116.6(5) . . ?
C1 N1 C2 119.4(3) . . ?
C1 N1 C6 114.5(2) . . ?
C2 N1 C6 126.1(2) . . ?
N1 C1 N1 101.2(3) 4_565 . ?
N1 C1 Fe1 129.24(17) 4_565 . ?
N1 C1 Fe1 129.24(17) . . ?
C3 C2 N1 116.1(3) . . ?
C3 C2 P1 137.8(2) . . ?
N1 C2 P1 106.0(2) . . ?
C2 C3 C4 122.4(3) . . ?
C2 C3 H3 118.8 . . ?
C4 C3 H3 118.8 . . ?
C5 C4 C3 118.9(3) . . ?
C5 C4 C7 122.3(3) . . ?
C3 C4 C7 118.8(3) . . ?
C4 C5 C6 121.0(3) . . ?
C4 C5 H5 119.5 . . ?
C6 C5 H5 119.5 . . ?
C6 C6 N1 104.93(15) 4_565 . ?
C6 C6 C5 139.51(17) 4_565 . ?
N1 C6 C5 115.5(3) . . ?
C9 C7 C10 108.6(3) . . ?
C9 C7 C8 108.1(3) . . ?
C10 C7 C8 109.2(3) . . ?
C9 C7 C4 112.1(3) . . ?
C10 C7 C4 108.8(3) . . ?
C8 C7 C4 110.0(3) . . ?
C7 C8 H8A 109.5 . . ?
C7 C8 H8B 109.5 . . ?
H8A C8 H8B 109.5 . . ?
C7 C8 H8C 109.5 . . ?
H8A C8 H8C 109.5 . . ?
H8B C8 H8C 109.5 . . ?
C7 C9 H9A 109.5 . . ?
C7 C9 H9B 109.5 . . ?
H9A C9 H9B 109.5 . . ?
C7 C9 H9C 109.5 . . ?
H9A C9 H9C 109.5 . . ?
H9B C9 H9C 109.5 . . ?
C7 C10 H10A 109.5 . . ?
C7 C10 H10B 109.5 . . ?
H10A C10 H10B 109.5 . . ?
C7 C10 H10C 109.5 . . ?
H10A C10 H10C 109.5 . . ?
H10B C10 H10C 109.5 . . ?
C13 C11 C12 110.2(3) . . ?
C13 C11 P1 110.6(3) . . ?
C12 C11 P1 112.5(2) . . ?
C13 C11 H11 107.8 . . ?
C12 C11 H11 107.8 . . ?
P1 C11 H11 107.8 . . ?
C11 C12 H12A 109.5 . . ?
C11 C12 H12B 109.5 . . ?
H12A C12 H12B 109.5 . . ?
C11 C12 H12C 109.5 . . ?
H12A C12 H12C 109.5 . . ?
H12B C12 H12C 109.5 . . ?
C11 C13 H13A 109.5 . . ?
C11 C13 H13B 109.5 . . ?
H13A C13 H13B 109.5 . . ?
C11 C13 H13C 109.5 . . ?
H13A C13 H13C 109.5 . . ?
H13B C13 H13C 109.5 . . ?
C16 C14 C15 111.7(4) . . ?
C16 C14 P1 111.9(4) . . ?
C15 C14 P1 111.4(3) . . ?
C16 C14 H14 107.2 . . ?
C15 C14 H14 107.2 . . ?
P1 C14 H14 107.2 . . ?
C14 C15 H15A 109.5 . . ?
C14 C15 H15B 109.5 . . ?
H15A C15 H15B 109.5 . . ?
C14 C15 H15C 109.5 . . ?
H15A C15 H15C 109.5 . . ?
H15B C15 H15C 109.5 . . ?
C14 C16 H16A 109.5 . . ?
C14 C16 H16B 109.5 . . ?
H16A C16 H16B 109.5 . . ?
C14 C16 H16C 109.5 . . ?
H16A C16 H16C 109.5 . . ?
H16B C16 H16C 109.5 . . ?
C22 C17 C18 113.5(4) . . ?
C22 C17 Fe1 113.9(3) . . ?
C18 C17 Fe1 132.6(4) . . ?
C19 C18 C17 121.7(5) . . ?
C19 C18 H18 119.1 . . ?
C17 C18 H18 119.1 . . ?
C18 C19 F1 119.4(5) . . ?
C18 C19 C20 123.3(5) . . ?
F1 C19 C20 117.2(5) . . ?
C21 C20 C19 117.8(5) . . ?
C21 C20 H20 121.1 . . ?
C19 C20 H20 121.1 . . ?
C20 C21 C22 119.6(5) . . ?
C20 C21 H21 120.2 . . ?
C22 C21 H21 120.2 . . ?
C21 C22 C17 124.0(5) . . ?
C21 C22 C23 124.1(4) . . ?
C17 C22 C23 111.9(4) . . ?
O1 C23 O2 122.0(5) . . ?
O1 C23 C22 120.9(4) . . ?
O2 C23 C22 117.1(5) . . ?
C25 C24 O2 107.9(12) . . ?
C25 C24 H24A 110.1 . . ?
O2 C24 H24A 110.1 . . ?
C25 C24 H24B 110.1 . . ?
O2 C24 H24B 110.1 . . ?
H24A C24 H24B 108.4 . . ?
C24 C25 H25A 109.5 . . ?
C24 C25 H25B 109.5 . . ?
H25A C25 H25B 109.5 . . ?
C24 C25 H25C 109.5 . . ?
H25A C25 H25C 109.5 . . ?
H25B C25 H25C 109.5 . . ?
C26 O3 C28 114.1(6) . . ?
O3 C26 C27 110.4(7) . . ?
O3 C26 H26A 109.6 . . ?
C27 C26 H26A 109.6 . . ?
O3 C26 H26B 109.6 . . ?
C27 C26 H26B 109.6 . . ?
H26A C26 H26B 108.1 . . ?
C26 C27 H27A 109.5 . . ?
C26 C27 H27B 109.5 . . ?
H27A C27 H27B 109.5 . . ?
C26 C27 H27C 109.5 . . ?
H27A C27 H27C 109.5 . . ?
H27B C27 H27C 109.5 . . ?
O3 C28 C29 108.4(7) . . ?
O3 C28 H28A 110.0 . . ?
C29 C28 H28A 110.0 . . ?
O3 C28 H28B 110.0 . . ?
C29 C28 H28B 110.0 . . ?
H28A C28 H28B 108.4 . . ?
C28 C29 H29A 109.5 . . ?
C28 C29 H29B 109.5 . . ?
H29A C29 H29B 109.5 . . ?
C28 C29 H29C 109.5 . . ?
H29A C29 H29C 109.5 . . ?
H29B C29 H29C 109.5 . . ?

loop_
_geom_bond_atom_site_label_1
_geom_bond_atom_site_label_2
_geom_bond_distance
_geom_bond_site_symmetry_2
_geom_bond_publ_flag
Fe1 C1 1.806(4) . ?
Fe1 C17 1.962(5) . ?
Fe1 O1 2.083(3) . ?
Fe1 P1 2.2211(11) 4_565 ?
Fe1 P1 2.2212(11) . ?
Fe1 H 1.51(5) . ?
P1 C11 1.854(3) . ?
P1 C2 1.864(3) . ?
P1 C14 1.865(4) . ?
F1 C19 1.363(6) . ?
O1 C23 1.236(6) . ?
O2 C23 1.339(5) . ?
O2 C24 1.483(9) . ?
N1 C1 1.374(4) . ?
N1 C2 1.375(4) . ?
N1 C6 1.410(4) . ?
C1 N1 1.374(3) 4_565 ?
C2 C3 1.349(4) . ?
C3 C4 1.450(4) . ?
C3 H3 0.9500 . ?
C4 C5 1.368(4) . ?
C4 C7 1.536(4) . ?
C5 C6 1.414(4) . ?
C5 H5 0.9500 . ?
C6 C6 1.397(6) 4_565 ?
C7 C9 1.528(5) . ?
C7 C10 1.532(5) . ?
C7 C8 1.533(5) . ?
C8 H8A 0.9800 . ?
C8 H8B 0.9800 . ?
C8 H8C 0.9800 . ?
C9 H9A 0.9800 . ?
C9 H9B 0.9800 . ?
C9 H9C 0.9800 . ?
C10 H10A 0.9800 . ?
C10 H10B 0.9800 . ?
C10 H10C 0.9800 . ?
C11 C13 1.520(5) . ?
C11 C12 1.522(5) . ?
C11 H11 1.0000 . ?
C12 H12A 0.9800 . ?
C12 H12B 0.9800 . ?
C12 H12C 0.9800 . ?
C13 H13A 0.9800 . ?
C13 H13B 0.9800 . ?
C13 H13C 0.9800 . ?
C14 C16 1.472(6) . ?
C14 C15 1.524(5) . ?
C14 H14 1.0000 . ?
C15 H15A 0.9800 . ?
C15 H15B 0.9800 . ?
C15 H15C 0.9800 . ?
C16 H16A 0.9800 . ?
C16 H16B 0.9800 . ?
C16 H16C 0.9800 . ?
C17 C22 1.426(6) . ?
C17 C18 1.429(6) . ?
C18 C19 1.355(7) . ?
C18 H18 0.9500 . ?
C19 C20 1.390(8) . ?
C20 C21 1.379(7) . ?
C20 H20 0.9500 . ?
C21 C22 1.393(7) . ?
C21 H21 0.9500 . ?
C22 C23 1.448(7) . ?
C24 C25 1.38(2) . ?
C24 H24A 0.9900 . ?
C24 H24B 0.9900 . ?
C25 H25A 0.9800 . ?
C25 H25B 0.9800 . ?
C25 H25C 0.9800 . ?
O3 C26 1.368(8) . ?
O3 C28 1.434(8) . ?
C26 C27 1.489(10) . ?
C26 H26A 0.9900 . ?
C26 H26B 0.9900 . ?
C27 H27A 0.9800 . ?
C27 H27B 0.9800 . ?
C27 H27C 0.9800 . ?
C28 C29 1.472(10) . ?
C28 H28A 0.9900 . ?
C28 H28B 0.9900 . ?
C29 H29A 0.9800 . ?
C29 H29B 0.9800 . ?
C29 H29C 0.9800 . ?

loop_
_geom_torsion_atom_site_label_1
_geom_torsion_atom_site_label_2
_geom_torsion_atom_site_label_3
_geom_torsion_atom_site_label_4
_geom_torsion
_geom_torsion_site_symmetry_1
_geom_torsion_site_symmetry_2
_geom_torsion_site_symmetry_3
_geom_torsion_site_symmetry_4
_geom_torsion_publ_flag
C2 N1 C1 N1 -177.9(2) . . . 4_565 ?
C6 N1 C1 N1 0.2(5) . . . 4_565 ?
C2 N1 C1 Fe1 8.3(6) . . . . ?
C6 N1 C1 Fe1 -173.6(3) . . . . ?
C17 Fe1 C1 N1 -86.1(4) . . . 4_565 ?
P1 Fe1 C1 N1 11.5(4) 4_565 . . 4_565 ?
P1 Fe1 C1 N1 176.3(4) . . . 4_565 ?
C17 Fe1 C1 N1 86.1(4) . . . . ?
P1 Fe1 C1 N1 -176.3(4) 4_565 . . . ?
P1 Fe1 C1 N1 -11.5(4) . . . . ?
C1 N1 C2 C3 178.7(3) . . . . ?
C6 N1 C2 C3 0.8(5) . . . . ?
C1 N1 C2 P1 2.5(4) . . . . ?
C6 N1 C2 P1 -175.5(2) . . . . ?
C11 P1 C2 C3 43.8(4) . . . . ?
C14 P1 C2 C3 -60.2(4) . . . . ?
Fe1 P1 C2 C3 176.4(4) . . . . ?
C11 P1 C2 N1 -141.2(2) . . . . ?
C14 P1 C2 N1 114.8(2) . . . . ?
Fe1 P1 C2 N1 -8.6(2) . . . . ?
N1 C2 C3 C4 0.6(5) . . . . ?
P1 C2 C3 C4 175.3(3) . . . . ?
C2 C3 C4 C5 -1.7(5) . . . . ?
C2 C3 C4 C7 -179.8(3) . . . . ?
C3 C4 C5 C6 1.4(5) . . . . ?
C7 C4 C5 C6 179.4(3) . . . . ?
C1 N1 C6 C6 -0.1(3) . . . 4_565 ?
C2 N1 C6 C6 177.9(3) . . . 4_565 ?
C1 N1 C6 C5 -179.1(3) . . . . ?
C2 N1 C6 C5 -1.1(5) . . . . ?
C4 C5 C6 C6 -178.55(19) . . . 4_565 ?
C4 C5 C6 N1 -0.1(4) . . . . ?
C5 C4 C7 C9 6.8(5) . . . . ?
C3 C4 C7 C9 -175.3(3) . . . . ?
C5 C4 C7 C10 -113.4(4) . . . . ?
C3 C4 C7 C10 64.6(4) . . . . ?
C5 C4 C7 C8 127.1(4) . . . . ?
C3 C4 C7 C8 -55.0(4) . . . . ?
C2 P1 C11 C13 173.5(3) . . . . ?
C14 P1 C11 C13 -84.4(3) . . . . ?
Fe1 P1 C11 C13 56.4(3) . . . . ?
C2 P1 C11 C12 49.9(3) . . . . ?
C14 P1 C11 C12 152.0(3) . . . . ?
Fe1 P1 C11 C12 -67.2(3) . . . . ?
C11 P1 C14 C16 72.1(4) . . . . ?
C2 P1 C14 C16 177.5(4) . . . . ?
Fe1 P1 C14 C16 -72.0(4) . . . . ?
C11 P1 C14 C15 -162.0(3) . . . . ?
C2 P1 C14 C15 -56.6(3) . . . . ?
Fe1 P1 C14 C15 53.9(3) . . . . ?
C22 C17 C18 C19 0.000(1) . . . . ?
Fe1 C17 C18 C19 180.000(1) . . . . ?
C17 C18 C19 F1 180.000(1) . . . . ?
C17 C18 C19 C20 0.000(2) . . . . ?
C18 C19 C20 C21 0.000(2) . . . . ?
F1 C19 C20 C21 180.000(1) . . . . ?
C19 C20 C21 C22 0.000(1) . . . . ?
C20 C21 C22 C17 0.000(1) . . . . ?
C20 C21 C22 C23 180.000(1) . . . . ?
C18 C17 C22 C21 0.000(1) . . . . ?
Fe1 C17 C22 C21 180.000(1) . . . . ?
C18 C17 C22 C23 180.000(1) . . . . ?
Fe1 C17 C22 C23 0.000(1) . . . . ?
Fe1 O1 C23 O2 180.000(1) . . . . ?
Fe1 O1 C23 C22 0.000(2) . . . . ?
C24 O2 C23 O1 9.4(9) . . . . ?
C24 O2 C23 C22 -170.6(9) . . . . ?
C21 C22 C23 O1 180.000(1) . . . . ?
C17 C22 C23 O1 0.000(1) . . . . ?
C21 C22 C23 O2 0.000(1) . . . . ?
C17 C22 C23 O2 180.000(1) . . . . ?
C23 O2 C24 C25 -99.3(9) . . . . ?
C28 O3 C26 C27 180.000(2) . . . . ?
C26 O3 C28 C29 180.000(2) . . . . ?
